data_4105182
loop_
_publ_author_name
'Leah N. Appelhans'
'Monica Kosa'
'A. V. Radha'
'Petra Simoncic'
'Alexandra Navrotsky'
'Michele Parrinello'
'Anthony K. Cheetham'

_publ_contact_author_address
;
Department of Materials Science and Metallurgy
University of Cambridge
Cambridge CB2 3QZ, UK
;
_publ_contact_author_email akc30@cam.ac.uk
_publ_contact_author_name 'Anthony K. Cheetham'
_publ_contact_author_phone '+44 01223-767061'
_publ_section_title
;
 Phase Selection and Energetics in Chiral Alkaline Earth Tartrates and
 Their Racemic and Meso Analogues: Synthetic, Structural, Computational,
 and Calorimetric Studies
;
_journal_name_full 'Journal of the American Chemical Society'
_journal_page_first 15375
_journal_page_last 15386
_journal_paper_doi 10.1021/ja905690t
_journal_volume 131
_journal_year 2009
_chemical_absolute_configuration rmad
_chemical_formula_sum 'C4 H6 O7 Sr'
_chemical_formula_weight 253.71
_chemical_name_systematic
; 
 ? 
;
_space_group_IT_number 4
_symmetry_cell_setting monoclinic
_symmetry_space_group_name_Hall 'P 2yb'
_symmetry_space_group_name_H-M 'P 1 21 1'
_atom_sites_solution_hydrogens geom
_atom_sites_solution_primary direct
_atom_sites_solution_secondary difmap
_audit_creation_method SHELXL-97
_cell_angle_alpha 90.00
_cell_angle_beta 98.334(2)
_cell_angle_gamma 90.00
_cell_formula_units_Z 2
_cell_length_a 6.6143(5)
_cell_length_b 7.1191(5)
_cell_length_c 7.8433(6)
_cell_measurement_temperature 298(2)
_cell_volume 365.42(5)
_computing_cell_refinement 'Bruker SMART'
_computing_data_collection 'Bruker SMART'
_computing_data_reduction 'Bruker SAINT'
_computing_molecular_graphics 'Bruker SHELXTL'
_computing_publication_material 'Bruker SHELXTL'
_computing_structure_refinement 'SHELXL-97 (Sheldrick, 1997)'
_computing_structure_solution 'SHELXS-97 (Sheldrick, 1990)'
_diffrn_ambient_temperature 298(2)
_diffrn_measured_fraction_theta_full 0.971
_diffrn_measured_fraction_theta_max 0.971
_diffrn_measurement_device_type 'CCD area detector'
_diffrn_measurement_method 'phi and omega scans'
_diffrn_radiation_monochromator graphite
_diffrn_radiation_source 'fine-focus sealed tube'
_diffrn_radiation_type MoK\a
_diffrn_radiation_wavelength 0.71073
_diffrn_reflns_av_R_equivalents 0.0320
_diffrn_reflns_av_sigmaI/netI 0.0449
_diffrn_reflns_limit_h_max 8
_diffrn_reflns_limit_h_min -8
_diffrn_reflns_limit_k_max 8
_diffrn_reflns_limit_k_min -8
_diffrn_reflns_limit_l_max 8
_diffrn_reflns_limit_l_min -9
_diffrn_reflns_number 3079
_diffrn_reflns_theta_full 26.73
_diffrn_reflns_theta_max 26.73
_diffrn_reflns_theta_min 2.62
_exptl_absorpt_coefficient_mu 7.376
_exptl_absorpt_correction_T_max 0.478
_exptl_absorpt_correction_T_min 0.218
_exptl_absorpt_correction_type multi-scan
_exptl_absorpt_process_details 'SADABS, Sheldrick 2001'
_exptl_crystal_colour colorless
_exptl_crystal_density_diffrn 2.306
_exptl_crystal_description plate
_exptl_crystal_F_000 248
_exptl_crystal_size_max 0.2
_exptl_crystal_size_mid 0.1
_exptl_crystal_size_min .05
_refine_diff_density_max 0.556
_refine_diff_density_min -1.026
_refine_diff_density_rms 0.151
_refine_ls_abs_structure_details 'Flack H D (1983), Acta Cryst. A39, 876-881, 647 Freidel pairs'
_refine_ls_abs_structure_Flack -0.050(18)
_refine_ls_extinction_coef 0.052(10)
_refine_ls_extinction_expression Fc^*^=kFc[1+0.001xFc^2^\l^3^/sin(2\q)]^-1/4^
_refine_ls_extinction_method SHELXL
_refine_ls_goodness_of_fit_ref 1.069
_refine_ls_hydrogen_treatment mixed
_refine_ls_matrix_type full
_refine_ls_number_parameters 119
_refine_ls_number_reflns 1464
_refine_ls_number_restraints 5
_refine_ls_restrained_S_all 1.067
_refine_ls_R_factor_all 0.0570
_refine_ls_R_factor_gt 0.0554
_refine_ls_shift/su_max 0.005
_refine_ls_shift/su_mean 0.000
_refine_ls_structure_factor_coef Fsqd
_refine_ls_weighting_details 'calc w=1/[\s^2^(Fo^2^)+(0.1155P)^2^+0.0000P] where P=(Fo^2^+2Fc^2^)/3'
_refine_ls_weighting_scheme calc
_refine_ls_wR_factor_gt 0.1370
_refine_ls_wR_factor_ref 0.1392
_reflns_number_gt 1386
_reflns_number_total 1464
_reflns_threshold_expression >2sigma(I)
_cod_data_source_file ja905690t_si_002_09.cif
_cod_data_source_block srtar60m
_cod_database_code 4105182

loop_
_symmetry_equiv_pos_as_xyz
'x, y, z'
'-x, y+1/2, -z'

loop_
_atom_site_label
_atom_site_type_symbol
_atom_site_fract_x
_atom_site_fract_y
_atom_site_fract_z
_atom_site_U_iso_or_equiv
_atom_site_adp_type
_atom_site_occupancy
_atom_site_symmetry_multiplicity
_atom_site_calc_flag
_atom_site_refinement_flags
Sr1 Sr 0.10206(6) 0.24969(12) 0.11156(6) 0.0153(3) Uani 1 1 d .
C1 C 0.1473(8) -0.2530(14) 0.2478(7) 0.0143(10) Uani 1 1 d D
C2 C 0.2877(10) -0.2711(13) 0.4222(9) 0.0227(17) Uani 1 1 d .
H1 H 0.4250 -0.2278 0.4081 0.027 Uiso 1 1 calc R
C3 C 0.2123(10) -0.1572(9) 0.5621(9) 0.0165(13) Uani 1 1 d .
H3 H 0.2186 -0.0229 0.5360 0.020 Uiso 1 1 calc R
C4 C 0.3543(11) -0.2028(9) 0.7314(9) 0.0207(16) Uani 1 1 d .
O1 O 0.1112(10) -0.0932(7) 0.1872(10) 0.0245(14) Uani 1 1 d .
O2 O 0.0838(9) -0.4022(7) 0.1697(10) 0.0221(13) Uani 1 1 d .
O3 O 0.3008(8) -0.4635(7) 0.4832(7) 0.0214(11) Uani 1 1 d .
H2 H 0.3420 -0.5308 0.4107 0.026 Uiso 1 1 calc R
O4 O 0.0068(7) -0.2104(7) 0.5780(7) 0.0215(12) Uani 1 1 d D
H4 H -0.048(13) -0.129(9) 0.517(10) 0.026 Uiso 1 1 d D
O5 O 0.5406(8) -0.1833(8) 0.7266(7) 0.0271(12) Uani 1 1 d .
O6 O 0.2786(7) -0.2538(13) 0.8588(6) 0.0313(11) Uani 1 1 d .
O7 O 0.3600(10) 0.2950(14) -0.1126(8) 0.044(3) Uani 1 1 d D
H5 H 0.479(5) 0.314(16) -0.090(17) 0.066 Uiso 1 1 d D
H6 H 0.303(15) 0.387(10) -0.153(18) 0.066 Uiso 1 1 d D

loop_
_atom_site_aniso_label
_atom_site_aniso_U_11
_atom_site_aniso_U_22
_atom_site_aniso_U_33
_atom_site_aniso_U_23
_atom_site_aniso_U_13
_atom_site_aniso_U_12
Sr1 0.0178(4) 0.0104(4) 0.0168(4) 0.0002(3) -0.0010(2) 0.0002(3)
C1 0.016(2) 0.012(2) 0.015(3) 0.000(4) 0.0019(19) -0.001(4)
C2 0.018(3) 0.024(5) 0.024(3) -0.007(4) -0.001(2) -0.003(3)
C3 0.019(3) 0.013(3) 0.016(4) 0.002(3) 0.000(3) 0.000(3)
C4 0.019(3) 0.024(4) 0.019(3) 0.002(2) 0.001(3) -0.003(2)
O1 0.040(3) 0.010(3) 0.022(4) -0.001(2) 0.000(2) 0.000(2)
O2 0.032(3) 0.013(2) 0.019(3) -0.002(2) -0.004(2) -0.002(2)
O3 0.030(3) 0.011(2) 0.022(3) -0.0005(19) 0.001(2) 0.004(2)
O4 0.017(2) 0.025(3) 0.021(2) 0.0044(19) -0.0009(18) 0.0052(18)
O5 0.023(3) 0.034(3) 0.022(3) 0.003(2) -0.002(2) -0.005(2)
O6 0.021(2) 0.050(3) 0.021(2) 0.011(4) -0.0021(17) 0.002(4)
O7 0.032(3) 0.073(8) 0.026(3) 0.008(3) 0.001(2) -0.011(4)

loop_
_atom_type_symbol
_atom_type_description
_atom_type_scat_dispersion_real
_atom_type_scat_dispersion_imag
_atom_type_scat_source
C C 0.0033 0.0016 'International Tables Vol C Tables 4.2.6.8 and 6.1.1.4'
H H 0.0000 0.0000 'International Tables Vol C Tables 4.2.6.8 and 6.1.1.4'
O O 0.0106 0.0060 'International Tables Vol C Tables 4.2.6.8 and 6.1.1.4'
Sr Sr -1.5307 3.2498 'International Tables Vol C Tables 4.2.6.8 and 6.1.1.4'

loop_
_geom_angle_atom_site_label_1
_geom_angle_atom_site_label_2
_geom_angle_atom_site_label_3
_geom_angle
_geom_angle_site_symmetry_1
_geom_angle_site_symmetry_3
O1 Sr1 O2 155.69(16) . 1_565
O1 Sr1 O5 94.30(19) . 2_656
O2 Sr1 O5 78.03(18) 1_565 2_656
O1 Sr1 O6 87.7(3) . 2_556
O2 Sr1 O6 85.4(3) 1_565 2_556
O5 Sr1 O6 143.67(17) 2_656 2_556
O1 Sr1 O2 77.78(18) . 2
O2 Sr1 O2 122.15(16) 1_565 2
O5 Sr1 O2 141.9(2) 2_656 2
O6 Sr1 O2 73.91(19) 2_556 2
O1 Sr1 O7 106.3(3) . .
O2 Sr1 O7 93.0(3) 1_565 .
O5 Sr1 O7 70.64(19) 2_656 .
O6 Sr1 O7 143.09(17) 2_556 .
O2 Sr1 O7 76.0(2) 2 .
O1 Sr1 O4 83.5(2) . 2_556
O2 Sr1 O4 72.7(2) 1_565 2_556
O5 Sr1 O4 83.04(17) 2_656 2_556
O6 Sr1 O4 61.10(14) 2_556 2_556
O2 Sr1 O4 131.71(19) 2 2_556
O7 Sr1 O4 152.32(18) . 2_556
O1 Sr1 O1 125.50(16) . 2
O2 Sr1 O1 74.12(17) 1_565 2
O5 Sr1 O1 131.31(18) 2_656 2
O6 Sr1 O1 72.3(2) 2_556 2
O2 Sr1 O1 48.28(13) 2 2
O7 Sr1 O1 71.8(2) . 2
O4 Sr1 O1 123.84(18) 2_556 2
O1 Sr1 C1 101.7(2) . 2
O2 Sr1 C1 98.0(2) 1_565 2
O5 Sr1 C1 142.70(18) 2_656 2
O6 Sr1 C1 71.15(14) 2_556 2
O2 Sr1 C1 24.3(2) 2 2
O7 Sr1 C1 72.59(16) . 2
O4 Sr1 C1 131.75(14) 2_556 2
O1 Sr1 C1 24.0(2) 2 2
O1 Sr1 Sr1 41.70(16) . 2_545
O2 Sr1 Sr1 154.93(13) 1_565 2_545
O5 Sr1 Sr1 126.55(13) 2_656 2_545
O6 Sr1 Sr1 76.32(18) 2_556 2_545
O2 Sr1 Sr1 36.13(12) 2 2_545
O7 Sr1 Sr1 91.5(2) . 2_545
O4 Sr1 Sr1 111.57(10) 2_556 2_545
O1 Sr1 Sr1 83.95(11) 2 2_545
C1 Sr1 Sr1 60.06(19) 2 2_545
O1 Sr1 Sr1 159.78(15) . 2
O2 Sr1 Sr1 37.37(15) 1_565 2
O5 Sr1 Sr1 105.82(13) 2_656 2
O6 Sr1 Sr1 77.3(2) 2_556 2
O2 Sr1 Sr1 85.02(12) 2 2
O7 Sr1 Sr1 79.32(19) . 2
O4 Sr1 Sr1 100.49(11) 2_556 2
O1 Sr1 Sr1 36.79(12) 2 2
C1 Sr1 Sr1 60.77(19) 2 2
Sr1 Sr1 Sr1 120.14(2) 2_545 2
O1 Sr1 H6 121.2(18) . .
O2 Sr1 H6 80(2) 1_565 .
O5 Sr1 H6 78(2) 2_656 .
O6 Sr1 H6 130.4(14) 2_556 .
O2 Sr1 H6 74(2) 2 .
O7 Sr1 H6 16.6(11) . .
O4 Sr1 H6 150(2) 2_556 .
O1 Sr1 H6 58.2(14) 2 .
C1 Sr1 H6 64(2) 2 .
Sr1 Sr1 H6 99(2) 2_545 .
Sr1 Sr1 H6 62.8(12) 2 .
O1 C1 O2 123.4(5) . .
O1 C1 C2 118.2(7) . .
O2 C1 C2 118.2(8) . .
O1 C1 Sr1 66.0(4) . 2_545
O2 C1 Sr1 57.5(4) . 2_545
C2 C1 Sr1 173.8(5) . 2_545
O3 C2 C3 106.2(6) . .
O3 C2 C1 111.8(6) . .
C3 C2 C1 112.4(6) . .
O3 C2 H1 108.8 . .
C3 C2 H1 108.8 . .
C1 C2 H1 108.8 . .
O4 C3 C2 109.8(5) . .
O4 C3 C4 109.6(5) . .
C2 C3 C4 106.8(6) . .
O4 C3 H3 110.2 . .
C2 C3 H3 110.2 . .
C4 C3 H3 110.2 . .
O6 C4 O5 125.1(6) . .
O6 C4 C3 119.4(6) . .
O5 C4 C3 115.5(6) . .
C1 O1 Sr1 167.7(5) . .
C1 O1 Sr1 90.0(4) . 2_545
Sr1 O1 Sr1 101.5(2) . 2_545
C1 O2 Sr1 152.7(5) . 1_545
C1 O2 Sr1 98.3(5) . 2_545
Sr1 O2 Sr1 106.5(2) 1_545 2_545
C2 O3 H2 109.5 . .
C3 O4 Sr1 119.7(3) . 2_546
C3 O4 H4 96(7) . .
Sr1 O4 H4 117(7) 2_546 .
C4 O5 Sr1 144.1(5) . 2_646
C4 O6 Sr1 126.1(4) . 2_546
Sr1 O7 H5 126(10) . .
Sr1 O7 H6 93(10) . .
H5 O7 H6 110(4) . .

loop_
_geom_bond_atom_site_label_1
_geom_bond_atom_site_label_2
_geom_bond_distance
_geom_bond_site_symmetry_2
Sr1 O1 2.510(5) .
Sr1 O2 2.526(5) 1_565
Sr1 O5 2.560(5) 2_656
Sr1 O6 2.562(5) 2_556
Sr1 O2 2.600(7) 2
Sr1 O7 2.641(8) .
Sr1 O4 2.653(5) 2_556
Sr1 O1 2.788(7) 2
Sr1 C1 3.052(5) 2
Sr1 Sr1 4.1074(5) 2_545
Sr1 Sr1 4.1074(5) 2
Sr1 H6 2.80(14) .
C1 O1 1.243(11) .
C1 O2 1.267(11) .
C1 C2 1.543(8) .
C1 Sr1 3.052(5) 2_545
C2 O3 1.449(10) .
C2 C3 1.506(10) .
C2 H1 0.9800 .
C3 O4 1.434(8) .
C3 C4 1.546(9) .
C3 H3 0.9800 .
C4 O6 1.236(9) .
C4 O5 1.246(9) .
O1 Sr1 2.788(7) 2_545
O2 Sr1 2.526(5) 1_545
O2 Sr1 2.600(7) 2_545
O3 H2 0.8200 .
O4 Sr1 2.653(5) 2_546
O4 H4 0.80(2) .
O5 Sr1 2.560(5) 2_646
O6 Sr1 2.562(5) 2_546
O7 H5 0.79(2) .
O7 H6 0.80(2) .

loop_
_geom_hbond_atom_site_label_D
_geom_hbond_atom_site_label_H
_geom_hbond_atom_site_label_A
_geom_hbond_distance_DH
_geom_hbond_distance_HA
_geom_hbond_distance_DA
_geom_hbond_angle_DHA
_geom_hbond_site_symmetry_A
O3 H2 O5 0.82 1.78 2.600(7) 172.6 2_646

loop_
_geom_torsion_atom_site_label_1
_geom_torsion_atom_site_label_2
_geom_torsion_atom_site_label_3
_geom_torsion_atom_site_label_4
_geom_torsion
_geom_torsion_site_symmetry_1
_geom_torsion_site_symmetry_4
O1 C1 C2 O3 174.9(6) . .
O2 C1 C2 O3 -8.8(9) . .
Sr1 C1 C2 O3 -54(5) 2_545 .
O1 C1 C2 C3 55.6(9) . .
O2 C1 C2 C3 -128.0(7) . .
Sr1 C1 C2 C3 -173(4) 2_545 .
O3 C2 C3 O4 -66.4(6) . .
C1 C2 C3 O4 56.0(8) . .
O3 C2 C3 C4 52.3(6) . .
C1 C2 C3 C4 174.8(6) . .
O4 C3 C4 O6 -8.4(10) . .
C2 C3 C4 O6 -127.3(8) . .
O4 C3 C4 O5 171.9(6) . .
C2 C3 C4 O5 53.0(8) . .
O2 C1 O1 Sr1 -161(3) . .
C2 C1 O1 Sr1 15(3) . .
Sr1 C1 O1 Sr1 -160(3) 2_545 .
O2 C1 O1 Sr1 -1.3(6) . 2_545
C2 C1 O1 Sr1 174.9(5) . 2_545
O2 Sr1 O1 C1 -55(3) 1_565 .
O5 Sr1 O1 C1 15(3) 2_656 .
O6 Sr1 O1 C1 -129(3) 2_556 .
O2 Sr1 O1 C1 157(3) 2 .
O7 Sr1 O1 C1 86(3) . .
O4 Sr1 O1 C1 -68(3) 2_556 .
O1 Sr1 O1 C1 165(3) 2 .
C1 Sr1 O1 C1 161(3) 2 .
Sr1 Sr1 O1 C1 159(3) 2_545 .
Sr1 Sr1 O1 C1 -171(2) 2 .
O2 Sr1 O1 Sr1 145.4(4) 1_565 2_545
O5 Sr1 O1 Sr1 -144.4(2) 2_656 2_545
O6 Sr1 O1 Sr1 71.9(2) 2_556 2_545
O2 Sr1 O1 Sr1 -2.1(3) 2 2_545
O7 Sr1 O1 Sr1 -73.3(2) . 2_545
O4 Sr1 O1 Sr1 133.1(2) 2_556 2_545
O1 Sr1 O1 Sr1 5.68(13) 2 2_545
C1 Sr1 O1 Sr1 1.7(2) 2 2_545
Sr1 Sr1 O1 Sr1 30.2(6) 2 2_545
O1 C1 O2 Sr1 156.6(11) . 1_545
C2 C1 O2 Sr1 -19.6(15) . 1_545
Sr1 C1 O2 Sr1 155.2(14) 2_545 1_545
O1 C1 O2 Sr1 1.4(6) . 2_545
C2 C1 O2 Sr1 -174.8(4) . 2_545
C2 C3 O4 Sr1 137.8(5) . 2_546
C4 C3 O4 Sr1 20.8(7) . 2_546
O6 C4 O5 Sr1 11.9(14) . 2_646
C3 C4 O5 Sr1 -168.4(6) . 2_646
O5 C4 O6 Sr1 170.5(6) . 2_546
C3 C4 O6 Sr1 -9.1(11) . 2_546
